data_4312510
loop_
_publ_author_name
'Nadezhda A. Bokach'
'Tatyana B. Pakhomova'
'Vadim Yu. Kukushkin'
'Matti Haukka'
'Armando J. L. Pombeiro'

_publ_section_title
;
 Hydrolytic Metal-Mediated Coupling of Dialkylcyanamides at a Pt(IV)
 Center Giving a New Family of Diimino Ligands
;
_journal_name_full 'Inorganic Chemistry'
_journal_page_first 7560
_journal_page_last 7568
_journal_paper_doi 10.1021/ic034800x
_journal_volume 42
_journal_year 2003
_chemical_formula_sum 'C12 H22 Cl4 N4 O Pt'
_chemical_formula_weight 575.23
_chemical_name_common '[PtCl4{NHC(NC5H10)OC(NC5H10)NH}]'
_chemical_name_systematic
;
 ?
;
_space_group_IT_number 14
_symmetry_cell_setting monoclinic
_symmetry_space_group_name_Hall '-P 2ybc'
_symmetry_space_group_name_H-M 'P 1 21/c 1'
_atom_sites_solution_hydrogens geom
_atom_sites_solution_primary direct
_atom_sites_solution_secondary difmap
_audit_creation_method SHELXL-97
_cell_angle_alpha 90.00
_cell_angle_beta 101.64(3)
_cell_angle_gamma 90.00
_cell_formula_units_Z 4
_cell_length_a 11.322(2)
_cell_length_b 10.516(2)
_cell_length_c 15.596(3)
_cell_measurement_temperature 100(2)
_cell_volume 1818.7(6)
_computing_cell_refinement 'Denzo/Scalepack (Otwinowski & Minor, 1997)'
_computing_data_collection 'Collect (Nonius BV, 1997-2000)'
_computing_data_reduction 'Denzo/Scalepack (Otwinowski & Minor, 1997)'
_computing_molecular_graphics 'XP in SHELXTL v.6.12 (Bruker AXS, 2002)'
_computing_publication_material 'SHELXL-97 (Sheldrick, 1997)'
_computing_structure_refinement 'SHELXL-97 (Sheldrick, 1997)'
_computing_structure_solution 'SHELXS-97 (Sheldrick, 1997)'
_diffrn_ambient_temperature 100(2)
_diffrn_detector_area_resol_mean 9
_diffrn_measured_fraction_theta_full 0.994
_diffrn_measured_fraction_theta_max 0.994
_diffrn_measurement_device '95mm CCD camera on \k-goniostat'
_diffrn_measurement_device_type KappaCCD
_diffrn_measurement_method CCD
_diffrn_radiation_monochromator 'horizonally mounted graphite crystal'
_diffrn_radiation_source 'fine-focus sealed tube'
_diffrn_radiation_type MoK\a
_diffrn_radiation_wavelength 0.71073
_diffrn_reflns_av_R_equivalents 0.0420
_diffrn_reflns_av_sigmaI/netI 0.0245
_diffrn_reflns_limit_h_max 14
_diffrn_reflns_limit_h_min -14
_diffrn_reflns_limit_k_max 13
_diffrn_reflns_limit_k_min -13
_diffrn_reflns_limit_l_max 20
_diffrn_reflns_limit_l_min -20
_diffrn_reflns_number 23411
_diffrn_reflns_theta_full 27.43
_diffrn_reflns_theta_max 27.43
_diffrn_reflns_theta_min 2.67
_exptl_absorpt_coefficient_mu 8.308
_exptl_absorpt_correction_T_max 0.14831
_exptl_absorpt_correction_T_min 0.06340
_exptl_absorpt_correction_type multi-scan
_exptl_absorpt_process_details 'Xprep in Shelxtl v.6.12 (Bruker AXS, 2002)'
_exptl_crystal_colour yellow
_exptl_crystal_density_diffrn 2.101
_exptl_crystal_density_method 'not measured'
_exptl_crystal_description block
_exptl_crystal_F_000 1104
_exptl_crystal_size_max 0.30
_exptl_crystal_size_mid 0.20
_exptl_crystal_size_min 0.20
_refine_diff_density_max 1.303
_refine_diff_density_min -1.461
_refine_diff_density_rms 0.119
_refine_ls_extinction_method none
_refine_ls_goodness_of_fit_ref 1.074
_refine_ls_hydrogen_treatment mixed
_refine_ls_matrix_type full
_refine_ls_number_parameters 199
_refine_ls_number_reflns 4129
_refine_ls_number_restraints 0
_refine_ls_restrained_S_all 1.074
_refine_ls_R_factor_all 0.0275
_refine_ls_R_factor_gt 0.0223
_refine_ls_shift/su_max 0.003
_refine_ls_shift/su_mean 0.000
_refine_ls_structure_factor_coef Fsqd
_refine_ls_weighting_details 'calc w=1/[\s^2^(Fo^2^)+(0.0198P)^2^+4.2403P] where P=(Fo^2^+2Fc^2^)/3'
_refine_ls_weighting_scheme calc
_refine_ls_wR_factor_gt 0.0503
_refine_ls_wR_factor_ref 0.0525
_reflns_number_gt 3705
_reflns_number_total 4129
_reflns_threshold_expression >2sigma(I)
_cod_data_source_file ic034800xsi20030710_115442_4.cif
_cod_data_source_block 13
_cod_depositor_comments
;
The following automatic conversions were performed:

'_symmetry_cell_setting' value 'Monoclinic' changed to 'monoclinic'
according to the built-in table from CIF Core dictionary named
'cif_core.dic' version 2.4.1 from 2010-06-29.

Automatic conversion script
Id: cif_fix_values 1646 2011-03-28 12:23:43Z adriana 
;
_cod_original_sg_symbol_H-M 'P 21/c'
_cod_database_code 4312510

loop_
_symmetry_equiv_pos_as_xyz
'x, y, z'
'-x, y+1/2, -z+1/2'
'-x, -y, -z'
'x, -y-1/2, z-1/2'

loop_
_atom_site_label
_atom_site_type_symbol
_atom_site_fract_x
_atom_site_fract_y
_atom_site_fract_z
_atom_site_U_iso_or_equiv
_atom_site_adp_type
_atom_site_occupancy
_atom_site_symmetry_multiplicity
_atom_site_calc_flag
_atom_site_refinement_flags
_atom_site_disorder_assembly
_atom_site_disorder_group
C1 C 0.5917(3) 0.0792(3) 0.8076(2) 0.0219(7) Uani 1 1 d . . .
C3 C 0.3749(3) 0.1038(4) 0.7917(3) 0.0308(9) Uani 1 1 d . . .
H3A H 0.3966 0.1222 0.8552 0.037 Uiso 1 1 calc R . .
H3B H 0.3336 0.0203 0.7840 0.037 Uiso 1 1 calc R . .
C4 C 0.2906(3) 0.2059(4) 0.7463(3) 0.0310(9) Uani 1 1 d . . .
H4A H 0.2148 0.2043 0.7688 0.037 Uiso 1 1 calc R . .
H4B H 0.3284 0.2904 0.7599 0.037 Uiso 1 1 calc R . .
C5 C 0.2620(3) 0.1866(5) 0.6482(3) 0.0349(9) Uani 1 1 d . . .
H5A H 0.2075 0.2548 0.6199 0.042 Uiso 1 1 calc R . .
H5B H 0.2209 0.1039 0.6339 0.042 Uiso 1 1 calc R . .
C6 C 0.3792(3) 0.1893(4) 0.6148(3) 0.0320(9) Uani 1 1 d . . .
H6A H 0.3616 0.1756 0.5507 0.038 Uiso 1 1 calc R . .
H6B H 0.4174 0.2739 0.6265 0.038 Uiso 1 1 calc R . .
C7 C 0.4657(3) 0.0877(4) 0.6585(2) 0.0256(8) Uani 1 1 d . . .
H7A H 0.4325 0.0027 0.6401 0.031 Uiso 1 1 calc R . .
H7B H 0.5437 0.0967 0.6396 0.031 Uiso 1 1 calc R . .
C2 C 0.8027(3) 0.0610(3) 0.7967(2) 0.0202(7) Uani 1 1 d . . .
C8 C 0.8050(3) 0.0406(4) 0.6384(2) 0.0260(8) Uani 1 1 d . . .
H8A H 0.8277 0.1188 0.6103 0.031 Uiso 1 1 calc R . .
H8B H 0.7161 0.0394 0.6314 0.031 Uiso 1 1 calc R . .
C9 C 0.8457(4) -0.0753(4) 0.5940(2) 0.0301(8) Uani 1 1 d . . .
H9A H 0.8118 -0.1527 0.6159 0.036 Uiso 1 1 calc R . .
H9B H 0.8137 -0.0697 0.5301 0.036 Uiso 1 1 calc R . .
C10 C 0.9819(4) -0.0869(4) 0.6104(3) 0.0351(10) Uani 1 1 d . . .
H10A H 1.0157 -0.0159 0.5813 0.042 Uiso 1 1 calc R . .
H10B H 1.0044 -0.1677 0.5853 0.042 Uiso 1 1 calc R . .
C11 C 1.0343(4) -0.0837(4) 0.7085(3) 0.0303(9) Uani 1 1 d . . .
H11A H 1.0071 -0.1596 0.7367 0.036 Uiso 1 1 calc R . .
H11B H 1.1235 -0.0858 0.7185 0.036 Uiso 1 1 calc R . .
C12 C 0.9941(3) 0.0352(4) 0.7489(2) 0.0245(7) Uani 1 1 d . . .
H12A H 1.0271 0.0353 0.8127 0.029 Uiso 1 1 calc R . .
H12B H 1.0257 0.1110 0.7233 0.029 Uiso 1 1 calc R . .
N1 N 0.6098(3) 0.0487(3) 0.88986(19) 0.0228(6) Uani 1 1 d . . .
N3 N 0.4858(3) 0.0982(3) 0.7552(2) 0.0246(7) Uani 1 1 d . . .
N2 N 0.8461(3) 0.0556(3) 0.88037(18) 0.0214(6) Uani 1 1 d . . .
N4 N 0.8615(3) 0.0417(3) 0.73303(18) 0.0225(6) Uani 1 1 d . . .
O1 O 0.6852(2) 0.0968(2) 0.76561(15) 0.0218(5) Uani 1 1 d . . .
Cl1 Cl 0.93715(7) 0.17048(9) 1.06363(5) 0.02408(17) Uani 1 1 d . . .
Cl2 Cl 0.64177(8) 0.15964(9) 1.07526(6) 0.02562(18) Uani 1 1 d . . .
Cl3 Cl 0.78612(8) -0.09550(8) 1.03408(5) 0.02405(18) Uani 1 1 d . . .
Cl4 Cl 0.72770(8) 0.30947(8) 0.91466(6) 0.02628(18) Uani 1 1 d . . .
Pt1 Pt 0.758054(11) 0.106788(12) 0.974285(8) 0.01834(5) Uani 1 1 d . . .
H1 H 0.5406 0.0234 0.9110 0.050 Uiso 1 1 d . . .
H2 H 0.9191 0.0170 0.8952 0.050 Uiso 1 1 d . . .

loop_
_atom_site_aniso_label
_atom_site_aniso_U_11
_atom_site_aniso_U_22
_atom_site_aniso_U_33
_atom_site_aniso_U_23
_atom_site_aniso_U_13
_atom_site_aniso_U_12
C1 0.0213(17) 0.0229(18) 0.0210(17) -0.0009(14) 0.0031(14) 0.0001(13)
C3 0.0170(17) 0.050(3) 0.0252(19) 0.0087(17) 0.0046(15) 0.0032(16)
C4 0.0194(17) 0.041(2) 0.033(2) 0.0032(17) 0.0077(15) 0.0025(16)
C5 0.0226(19) 0.050(3) 0.029(2) 0.0122(19) 0.0001(16) 0.0061(18)
C6 0.0257(19) 0.046(2) 0.0245(18) 0.0122(17) 0.0045(15) 0.0020(17)
C7 0.0236(18) 0.036(2) 0.0172(17) -0.0012(15) 0.0032(14) -0.0002(15)
C2 0.0195(16) 0.0191(16) 0.0217(16) 0.0000(13) 0.0036(13) 0.0017(13)
C8 0.0253(18) 0.036(2) 0.0170(16) 0.0010(15) 0.0048(14) 0.0062(16)
C9 0.033(2) 0.037(2) 0.0201(17) -0.0039(16) 0.0049(16) -0.0019(17)
C10 0.032(2) 0.050(3) 0.0239(19) -0.0098(18) 0.0060(16) 0.0112(18)
C11 0.029(2) 0.037(2) 0.0253(19) -0.0017(16) 0.0063(16) 0.0089(16)
C12 0.0215(17) 0.032(2) 0.0198(16) -0.0015(15) 0.0045(14) -0.0015(15)
N1 0.0200(14) 0.0296(17) 0.0188(14) 0.0036(12) 0.0043(12) 0.0004(12)
N3 0.0190(15) 0.0345(18) 0.0198(15) 0.0037(13) 0.0028(12) 0.0015(12)
N2 0.0203(14) 0.0272(16) 0.0172(14) 0.0007(12) 0.0050(11) 0.0054(12)
N4 0.0202(14) 0.0305(17) 0.0171(14) -0.0022(12) 0.0042(11) 0.0016(12)
O1 0.0202(12) 0.0283(13) 0.0164(11) 0.0019(10) 0.0024(10) 0.0025(10)
Cl1 0.0229(4) 0.0284(4) 0.0200(4) 0.0000(3) 0.0021(3) 0.0020(3)
Cl2 0.0282(4) 0.0275(5) 0.0240(4) 0.0005(3) 0.0121(3) 0.0048(3)
Cl3 0.0301(4) 0.0224(4) 0.0195(4) 0.0024(3) 0.0048(3) 0.0037(3)
Cl4 0.0296(4) 0.0239(4) 0.0255(4) 0.0047(3) 0.0060(3) 0.0031(3)
Pt1 0.01882(7) 0.02067(8) 0.01591(7) 0.00163(5) 0.00438(5) 0.00315(5)

loop_
_atom_type_symbol
_atom_type_description
_atom_type_scat_dispersion_real
_atom_type_scat_dispersion_imag
_atom_type_scat_source
C C 0.0033 0.0016 'International Tables Vol C Tables 4.2.6.8 and 6.1.1.4'
H H 0.0000 0.0000 'International Tables Vol C Tables 4.2.6.8 and 6.1.1.4'
N N 0.0061 0.0033 'International Tables Vol C Tables 4.2.6.8 and 6.1.1.4'
O O 0.0106 0.0060 'International Tables Vol C Tables 4.2.6.8 and 6.1.1.4'
Cl Cl 0.1484 0.1585 'International Tables Vol C Tables 4.2.6.8 and 6.1.1.4'
Pt Pt -1.7033 8.3905 'International Tables Vol C Tables 4.2.6.8 and 6.1.1.4'

loop_
_geom_angle_atom_site_label_1
_geom_angle_atom_site_label_2
_geom_angle_atom_site_label_3
_geom_angle
_geom_angle_site_symmetry_1
_geom_angle_site_symmetry_3
_geom_angle_publ_flag
N1 C1 N3 126.2(3) . . ?
N1 C1 O1 121.6(3) . . ?
N3 C1 O1 112.1(3) . . ?
N3 C3 C4 110.6(3) . . ?
N3 C3 H3A 109.5 . . ?
C4 C3 H3A 109.5 . . ?
N3 C3 H3B 109.5 . . ?
C4 C3 H3B 109.5 . . ?
H3A C3 H3B 108.1 . . ?
C5 C4 C3 111.3(3) . . ?
C5 C4 H4A 109.4 . . ?
C3 C4 H4A 109.4 . . ?
C5 C4 H4B 109.4 . . ?
C3 C4 H4B 109.4 . . ?
H4A C4 H4B 108.0 . . ?
C4 C5 C6 108.7(3) . . ?
C4 C5 H5A 109.9 . . ?
C6 C5 H5A 109.9 . . ?
C4 C5 H5B 109.9 . . ?
C6 C5 H5B 109.9 . . ?
H5A C5 H5B 108.3 . . ?
C7 C6 C5 111.2(3) . . ?
C7 C6 H6A 109.4 . . ?
C5 C6 H6A 109.4 . . ?
C7 C6 H6B 109.4 . . ?
C5 C6 H6B 109.4 . . ?
H6A C6 H6B 108.0 . . ?
N3 C7 C6 111.0(3) . . ?
N3 C7 H7A 109.4 . . ?
C6 C7 H7A 109.4 . . ?
N3 C7 H7B 109.4 . . ?
C6 C7 H7B 109.4 . . ?
H7A C7 H7B 108.0 . . ?
N2 C2 N4 127.2(3) . . ?
N2 C2 O1 120.6(3) . . ?
N4 C2 O1 112.1(3) . . ?
N4 C8 C9 110.5(3) . . ?
N4 C8 H8A 109.6 . . ?
C9 C8 H8A 109.6 . . ?
N4 C8 H8B 109.6 . . ?
C9 C8 H8B 109.6 . . ?
H8A C8 H8B 108.1 . . ?
C10 C9 C8 112.3(3) . . ?
C10 C9 H9A 109.1 . . ?
C8 C9 H9A 109.1 . . ?
C10 C9 H9B 109.1 . . ?
C8 C9 H9B 109.1 . . ?
H9A C9 H9B 107.9 . . ?
C9 C10 C11 110.1(3) . . ?
C9 C10 H10A 109.6 . . ?
C11 C10 H10A 109.6 . . ?
C9 C10 H10B 109.6 . . ?
C11 C10 H10B 109.6 . . ?
H10A C10 H10B 108.1 . . ?
C12 C11 C10 110.3(3) . . ?
C12 C11 H11A 109.6 . . ?
C10 C11 H11A 109.6 . . ?
C12 C11 H11B 109.6 . . ?
C10 C11 H11B 109.6 . . ?
H11A C11 H11B 108.1 . . ?
N4 C12 C11 110.6(3) . . ?
N4 C12 H12A 109.5 . . ?
C11 C12 H12A 109.5 . . ?
N4 C12 H12B 109.5 . . ?
C11 C12 H12B 109.5 . . ?
H12A C12 H12B 108.1 . . ?
C1 N1 Pt1 121.2(2) . . ?
C1 N1 H1 115.9 . . ?
Pt1 N1 H1 119.9 . . ?
C1 N3 C3 120.1(3) . . ?
C1 N3 C7 123.5(3) . . ?
C3 N3 C7 115.2(3) . . ?
C2 N2 Pt1 125.4(2) . . ?
C2 N2 H2 114.5 . . ?
Pt1 N2 H2 119.7 . . ?
C2 N4 C12 122.2(3) . . ?
C2 N4 C8 124.6(3) . . ?
C12 N4 C8 112.7(3) . . ?
C1 O1 C2 125.7(3) . . ?
N2 Pt1 N1 84.98(12) . . ?
N2 Pt1 Cl2 175.21(9) . . ?
N1 Pt1 Cl2 90.23(9) . . ?
N2 Pt1 Cl1 90.75(9) . . ?
N1 Pt1 Cl1 175.73(9) . . ?
Cl2 Pt1 Cl1 94.03(4) . . ?
N2 Pt1 Cl3 89.99(9) . . ?
N1 Pt1 Cl3 90.77(9) . . ?
Cl2 Pt1 Cl3 89.84(3) . . ?
Cl1 Pt1 Cl3 89.49(4) . . ?
N2 Pt1 Cl4 90.51(9) . . ?
N1 Pt1 Cl4 88.85(9) . . ?
Cl2 Pt1 Cl4 89.63(3) . . ?
Cl1 Pt1 Cl4 90.93(4) . . ?
Cl3 Pt1 Cl4 179.34(3) . . ?

loop_
_geom_bond_atom_site_label_1
_geom_bond_atom_site_label_2
_geom_bond_distance
_geom_bond_site_symmetry_2
_geom_bond_publ_flag
C1 N1 1.298(4) . ?
C1 N3 1.322(5) . ?
C1 O1 1.366(4) . ?
C3 N3 1.481(5) . ?
C3 C4 1.515(5) . ?
C3 H3A 0.9900 . ?
C3 H3B 0.9900 . ?
C4 C5 1.512(6) . ?
C4 H4A 0.9900 . ?
C4 H4B 0.9900 . ?
C5 C6 1.521(5) . ?
C5 H5A 0.9900 . ?
C5 H5B 0.9900 . ?
C6 C7 1.515(5) . ?
C6 H6A 0.9900 . ?
C6 H6B 0.9900 . ?
C7 N3 1.483(5) . ?
C7 H7A 0.9900 . ?
C7 H7B 0.9900 . ?
C2 N2 1.299(4) . ?
C2 N4 1.318(4) . ?
C2 O1 1.374(4) . ?
C8 N4 1.486(4) . ?
C8 C9 1.519(5) . ?
C8 H8A 0.9900 . ?
C8 H8B 0.9900 . ?
C9 C10 1.516(6) . ?
C9 H9A 0.9900 . ?
C9 H9B 0.9900 . ?
C10 C11 1.526(5) . ?
C10 H10A 0.9900 . ?
C10 H10B 0.9900 . ?
C11 C12 1.511(5) . ?
C11 H11A 0.9900 . ?
C11 H11B 0.9900 . ?
C12 N4 1.473(5) . ?
C12 H12A 0.9900 . ?
C12 H12B 0.9900 . ?
N1 Pt1 2.008(3) . ?
N1 H1 0.9474 . ?
N2 Pt1 2.004(3) . ?
N2 H2 0.9082 . ?
Cl1 Pt1 2.3155(11) . ?
Cl2 Pt1 2.3150(10) . ?
Cl3 Pt1 2.3187(9) . ?
Cl4 Pt1 2.3231(10) . ?

loop_
_geom_hbond_atom_site_label_D
_geom_hbond_atom_site_label_H
_geom_hbond_atom_site_label_A
_geom_hbond_distance_DH
_geom_hbond_distance_HA
_geom_hbond_distance_DA
_geom_hbond_angle_DHA
_geom_hbond_site_symmetry_A
N1 H1 Cl2 0.95 2.86 3.720(3) 151.0 3_657

loop_
_geom_torsion_atom_site_label_1
_geom_torsion_atom_site_label_2
_geom_torsion_atom_site_label_3
_geom_torsion_atom_site_label_4
_geom_torsion
_geom_torsion_site_symmetry_1
_geom_torsion_site_symmetry_2
_geom_torsion_site_symmetry_3
_geom_torsion_site_symmetry_4
_geom_torsion_publ_flag
N3 C3 C4 C5 55.2(4) . . . . ?
C3 C4 C5 C6 -59.0(5) . . . . ?
C4 C5 C6 C7 58.3(5) . . . . ?
C5 C6 C7 N3 -54.0(5) . . . . ?
N4 C8 C9 C10 -53.2(4) . . . . ?
C8 C9 C10 C11 53.8(5) . . . . ?
C9 C10 C11 C12 -55.6(5) . . . . ?
C10 C11 C12 N4 58.0(4) . . . . ?
N3 C1 N1 Pt1 -148.2(3) . . . . ?
O1 C1 N1 Pt1 30.9(5) . . . . ?
N1 C1 N3 C3 8.9(6) . . . . ?
O1 C1 N3 C3 -170.3(3) . . . . ?
N1 C1 N3 C7 -157.6(4) . . . . ?
O1 C1 N3 C7 23.2(5) . . . . ?
C4 C3 N3 C1 140.7(4) . . . . ?
C4 C3 N3 C7 -51.6(4) . . . . ?
C6 C7 N3 C1 -141.6(4) . . . . ?
C6 C7 N3 C3 51.3(4) . . . . ?
N4 C2 N2 Pt1 171.9(3) . . . . ?
O1 C2 N2 Pt1 -4.1(5) . . . . ?
N2 C2 N4 C12 -12.4(6) . . . . ?
O1 C2 N4 C12 163.9(3) . . . . ?
N2 C2 N4 C8 175.6(4) . . . . ?
O1 C2 N4 C8 -8.1(5) . . . . ?
C11 C12 N4 C2 128.6(4) . . . . ?
C11 C12 N4 C8 -58.6(4) . . . . ?
C9 C8 N4 C2 -131.8(4) . . . . ?
C9 C8 N4 C12 55.5(4) . . . . ?
N1 C1 O1 C2 14.1(5) . . . . ?
N3 C1 O1 C2 -166.7(3) . . . . ?
N2 C2 O1 C1 -28.9(5) . . . . ?
N4 C2 O1 C1 154.5(3) . . . . ?
C2 N2 Pt1 N1 31.7(3) . . . . ?
C2 N2 Pt1 Cl2 34.5(13) . . . . ?
C2 N2 Pt1 Cl1 -148.1(3) . . . . ?
C2 N2 Pt1 Cl3 122.4(3) . . . . ?
C2 N2 Pt1 Cl4 -57.1(3) . . . . ?
C1 N1 Pt1 N2 -44.5(3) . . . . ?
C1 N1 Pt1 Cl2 135.8(3) . . . . ?
C1 N1 Pt1 Cl1 -41.0(14) . . . . ?
C1 N1 Pt1 Cl3 -134.4(3) . . . . ?
C1 N1 Pt1 Cl4 46.2(3) . . . . ?
